data_7102325
loop_
_publ_author_name
'Li, Hong-Xi'
'Wu, Hua-Zhou'
'Zhang, Wen-Hua'
'Ren, Zhi-Gang'
'Zhang, Yong'
'Lang, Jian-Ping'

_publ_section_title
;
 Unique formation of two high-nuclearity metallamacrocycles from a
 mononuclear complex [Zn(dmpzdtc)2]
 (dmpzdtc=3,5-dimethylpyrazole-1-dithiocarboxylate) via CS2
 elimination.
;
_journal_issue 47
_journal_name_full 'Chemical communications (Cambridge, England)'
_journal_page_first 5052
_journal_page_last 5054
_journal_paper_doi 10.1039/b710787k
_journal_year 2007
_chemical_formula_moiety 'C12 H14 N4 S4 Zn'
_chemical_formula_sum 'C12 H14 N4 S4 Zn'
_chemical_formula_weight 407.88
_chemical_name_systematic
;
?
;
_space_group_IT_number 14
_symmetry_cell_setting monoclinic
_symmetry_space_group_name_Hall '-P 2yn'
_symmetry_space_group_name_H-M 'P 1 21/n 1'
_atom_sites_solution_hydrogens geom
_atom_sites_solution_primary direct
_atom_sites_solution_secondary difmap
_audit_creation_method SHELXL-97
_cell_angle_alpha 90.00
_cell_angle_beta 94.72(3)
_cell_angle_gamma 90.00
_cell_formula_units_Z 8
_cell_length_a 8.8341(18)
_cell_length_b 14.938(3)
_cell_length_c 24.781(5)
_cell_measurement_reflns_used 11314
_cell_measurement_temperature 193(2)
_cell_measurement_theta_max 25.3491
_cell_measurement_theta_min 3.0494
_cell_volume 3259.1(11)
_computing_structure_refinement 'SHELXL-97 (Sheldrick, 1997)'
_computing_structure_solution 'SHELXS-97 (Sheldrick, 1990)'
_diffrn_ambient_temperature 193(2)
_diffrn_measured_fraction_theta_full 0.995
_diffrn_measured_fraction_theta_max 0.995
_diffrn_measurement_device_type 'Rigaku Mercury'
_diffrn_measurement_method \w
_diffrn_radiation_monochromator graphite
_diffrn_radiation_source 'fine-focus sealed tube'
_diffrn_radiation_type MoK\a
_diffrn_radiation_wavelength 0.71073
_diffrn_reflns_av_R_equivalents 0.0355
_diffrn_reflns_av_sigmaI/netI 0.0277
_diffrn_reflns_limit_h_max 10
_diffrn_reflns_limit_h_min -9
_diffrn_reflns_limit_k_max 17
_diffrn_reflns_limit_k_min -17
_diffrn_reflns_limit_l_max 29
_diffrn_reflns_limit_l_min -29
_diffrn_reflns_number 30647
_diffrn_reflns_theta_full 25.35
_diffrn_reflns_theta_max 25.35
_diffrn_reflns_theta_min 3.05
_diffrn_standards_decay_% 0
_diffrn_standards_interval_count 0
_diffrn_standards_interval_time 0
_diffrn_standards_number 0
_exptl_absorpt_coefficient_mu 2.016
_exptl_absorpt_correction_T_max 0.6326
_exptl_absorpt_correction_T_min 0.4322
_exptl_absorpt_correction_type multi-scan
_exptl_absorpt_process_details 'Jacobson, R. (1998) Private communication.'
_exptl_crystal_colour Orange
_exptl_crystal_density_diffrn 1.663
_exptl_crystal_density_method 'not measured'
_exptl_crystal_description Block
_exptl_crystal_F_000 1664
_exptl_crystal_size_max 0.50
_exptl_crystal_size_mid 0.40
_exptl_crystal_size_min 0.25
_refine_diff_density_max 0.522
_refine_diff_density_min -0.594
_refine_diff_density_rms 0.096
_refine_ls_extinction_method none
_refine_ls_goodness_of_fit_ref 1.278
_refine_ls_hydrogen_treatment constr
_refine_ls_matrix_type full
_refine_ls_number_parameters 386
_refine_ls_number_reflns 5937
_refine_ls_number_restraints 0
_refine_ls_restrained_S_all 1.278
_refine_ls_R_factor_all 0.0473
_refine_ls_R_factor_gt 0.0422
_refine_ls_shift/su_max 0.001
_refine_ls_shift/su_mean 0.000
_refine_ls_structure_factor_coef Fsqd
_refine_ls_weighting_details 'calc w=1/[\s^2^(Fo^2^)+(0.0322P)^2^+2.6074P] where P=(Fo^2^+2Fc^2^)/3'
_refine_ls_weighting_scheme calc
_refine_ls_wR_factor_gt 0.0912
_refine_ls_wR_factor_ref 0.0933
_reflns_number_gt 5496
_reflns_number_total 5937
_reflns_threshold_expression >2sigma(I)
_cod_data_source_file b710787k.txt
_cod_data_source_block 1
_cod_original_sg_symbol_H-M 'P 21/n'
_cod_database_code 7102325

loop_
_symmetry_equiv_pos_as_xyz
'x, y, z'
'-x+1/2, y+1/2, -z+1/2'
'-x, -y, -z'
'x-1/2, -y-1/2, z-1/2'

loop_
_atom_site_label
_atom_site_type_symbol
_atom_site_fract_x
_atom_site_fract_y
_atom_site_fract_z
_atom_site_U_iso_or_equiv
_atom_site_adp_type
_atom_site_occupancy
_atom_site_symmetry_multiplicity
_atom_site_calc_flag
_atom_site_refinement_flags
Zn1 Zn 0.59338(4) 0.57176(2) 0.111142(14) 0.02517(11) Uani 1 1 d .
Zn2 Zn 0.54546(4) 0.54767(3) 0.347272(15) 0.02977(12) Uani 1 1 d .
S1 S 0.36483(9) 0.58297(6) 0.06271(3) 0.0314(2) Uani 1 1 d .
S2 S 0.29974(11) 0.64297(7) -0.04927(4) 0.0427(2) Uani 1 1 d .
S3 S 0.71491(10) 0.47829(5) 0.17230(3) 0.0319(2) Uani 1 1 d .
S4 S 0.91549(11) 0.52383(6) 0.26833(4) 0.0397(2) Uani 1 1 d .
S5 S 0.43350(11) 0.44843(6) 0.28722(4) 0.0377(2) Uani 1 1 d .
S6 S 0.26284(11) 0.48798(6) 0.18335(4) 0.0408(2) Uani 1 1 d .
S7 S 0.77503(10) 0.55991(7) 0.39417(4) 0.0432(2) Uani 1 1 d .
S8 S 0.84433(13) 0.62135(8) 0.50522(4) 0.0599(3) Uani 1 1 d .
N1 N 0.6808(3) 0.60095(17) 0.04039(10) 0.0253(6) Uani 1 1 d .
N2 N 0.5819(3) 0.63021(17) -0.00181(10) 0.0252(6) Uani 1 1 d .
N3 N 0.6650(3) 0.67109(16) 0.16363(10) 0.0241(6) Uani 1 1 d .
N4 N 0.7639(3) 0.64708(16) 0.20758(10) 0.0218(5) Uani 1 1 d .
N5 N 0.4590(3) 0.64311(17) 0.29636(10) 0.0253(6) Uani 1 1 d .
N6 N 0.3652(3) 0.61561(17) 0.25205(10) 0.0247(6) Uani 1 1 d .
N7 N 0.4597(3) 0.57393(18) 0.41886(11) 0.0295(6) Uani 1 1 d .
N8 N 0.5599(3) 0.60111(18) 0.46138(11) 0.0311(6) Uani 1 1 d .
C1 C 0.9543(4) 0.5813(3) 0.06101(16) 0.0486(10) Uani 1 1 d .
H1A H 1.0475 0.5977 0.0445 0.073 Uiso 1 1 calc R
H1B H 0.9514 0.5162 0.0661 0.073 Uiso 1 1 calc R
H1C H 0.9523 0.6110 0.0962 0.073 Uiso 1 1 calc R
C2 C 0.8202(4) 0.6097(2) 0.02495(14) 0.0317(8) Uani 1 1 d .
C3 C 0.8136(4) 0.6454(2) -0.02721(14) 0.0357(8) Uani 1 1 d .
H3 H 0.8979 0.6582 -0.0474 0.043 Uiso 1 1 calc R
C4 C 0.6650(4) 0.6584(2) -0.04395(13) 0.0318(8) Uani 1 1 d .
C5 C 0.6004(5) 0.6963(3) -0.09642(15) 0.0492(10) Uani 1 1 d .
H5A H 0.5423 0.6500 -0.1170 0.074 Uiso 1 1 calc R
H5B H 0.6831 0.7173 -0.1173 0.074 Uiso 1 1 calc R
H5C H 0.5334 0.7466 -0.0896 0.074 Uiso 1 1 calc R
C6 C 0.4234(4) 0.6207(2) 0.00219(13) 0.0273(7) Uani 1 1 d .
C7 C 0.5512(5) 0.8081(2) 0.12355(16) 0.0455(10) Uani 1 1 d .
H7A H 0.6094 0.8556 0.1074 0.068 Uiso 1 1 calc R
H7B H 0.4660 0.8347 0.1408 0.068 Uiso 1 1 calc R
H7C H 0.5122 0.7664 0.0952 0.068 Uiso 1 1 calc R
C8 C 0.6518(4) 0.7590(2) 0.16501(13) 0.0290(7) Uani 1 1 d .
C9 C 0.7412(4) 0.7936(2) 0.20942(13) 0.0315(8) Uani 1 1 d .
H9 H 0.7514 0.8550 0.2192 0.038 Uiso 1 1 calc R
C10 C 0.8103(4) 0.7238(2) 0.23584(12) 0.0260(7) Uani 1 1 d .
C11 C 0.9156(4) 0.7293(2) 0.28585(13) 0.0355(8) Uani 1 1 d .
H11A H 0.9499 0.6690 0.2966 0.053 Uiso 1 1 calc R
H11B H 0.8627 0.7563 0.3150 0.053 Uiso 1 1 calc R
H11C H 1.0036 0.7661 0.2788 0.053 Uiso 1 1 calc R
C12 C 0.7978(3) 0.5556(2) 0.21688(12) 0.0239(7) Uani 1 1 d .
C13 C 0.5363(4) 0.7834(2) 0.34198(15) 0.0393(9) Uani 1 1 d .
H13A H 0.5648 0.7440 0.3728 0.059 Uiso 1 1 calc R
H13B H 0.4735 0.8326 0.3538 0.059 Uiso 1 1 calc R
H13C H 0.6282 0.8078 0.3279 0.059 Uiso 1 1 calc R
C14 C 0.4485(4) 0.7313(2) 0.29852(13) 0.0290(7) Uani 1 1 d .
C15 C 0.3487(4) 0.7626(2) 0.25617(13) 0.0323(8) Uani 1 1 d .
H15 H 0.3224 0.8233 0.2488 0.039 Uiso 1 1 calc R
C16 C 0.2958(4) 0.6897(2) 0.22726(13) 0.0285(7) Uani 1 1 d .
C17 C 0.1814(4) 0.6902(3) 0.17953(14) 0.0399(9) Uani 1 1 d .
H17A H 0.1373 0.7502 0.1750 0.060 Uiso 1 1 calc R
H17B H 0.1009 0.6470 0.1853 0.060 Uiso 1 1 calc R
H17C H 0.2308 0.6738 0.1469 0.060 Uiso 1 1 calc R
C18 C 0.3516(4) 0.5227(2) 0.24023(13) 0.0281(7) Uani 1 1 d .
C19 C 0.1858(4) 0.5594(3) 0.39705(17) 0.0482(10) Uani 1 1 d .
H19A H 0.1744 0.6035 0.3677 0.072 Uiso 1 1 calc R
H19B H 0.0944 0.5597 0.4170 0.072 Uiso 1 1 calc R
H19C H 0.1997 0.4997 0.3818 0.072 Uiso 1 1 calc R
C20 C 0.3204(4) 0.5827(2) 0.43451(15) 0.0351(8) Uani 1 1 d .
C21 C 0.3291(5) 0.6159(3) 0.48738(16) 0.0460(10) Uani 1 1 d .
H21 H 0.2458 0.6281 0.5081 0.055 Uiso 1 1 calc R
C22 C 0.4782(5) 0.6277(2) 0.50366(15) 0.0419(9) Uani 1 1 d .
C23 C 0.5437(6) 0.6653(3) 0.55654(17) 0.0669(14) Uani 1 1 d .
H23A H 0.6073 0.6199 0.5759 0.100 Uiso 1 1 calc R
H23B H 0.4611 0.6826 0.5785 0.100 Uiso 1 1 calc R
H23C H 0.6055 0.7180 0.5498 0.100 Uiso 1 1 calc R
C24 C 0.7187(4) 0.5951(2) 0.45559(14) 0.0346(8) Uani 1 1 d .

loop_
_atom_site_aniso_label
_atom_site_aniso_U_11
_atom_site_aniso_U_22
_atom_site_aniso_U_33
_atom_site_aniso_U_23
_atom_site_aniso_U_13
_atom_site_aniso_U_12
Zn1 0.0254(2) 0.0285(2) 0.0206(2) -0.00081(15) -0.00431(15) -0.00177(15)
Zn2 0.0279(2) 0.0341(2) 0.0262(2) 0.00184(16) -0.00397(16) -0.00085(16)
S1 0.0202(4) 0.0442(5) 0.0291(4) -0.0026(4) -0.0024(3) -0.0017(4)
S2 0.0377(5) 0.0504(6) 0.0365(5) 0.0011(4) -0.0189(4) 0.0042(4)
S3 0.0431(5) 0.0215(4) 0.0291(4) -0.0009(3) -0.0087(4) 0.0008(4)
S4 0.0468(6) 0.0336(5) 0.0353(5) 0.0067(4) -0.0182(4) 0.0013(4)
S5 0.0479(6) 0.0262(4) 0.0372(5) 0.0003(4) -0.0082(4) -0.0011(4)
S6 0.0539(6) 0.0379(5) 0.0288(5) -0.0058(4) -0.0070(4) -0.0100(4)
S7 0.0239(4) 0.0656(7) 0.0391(5) 0.0039(5) -0.0042(4) 0.0001(4)
S8 0.0566(7) 0.0743(8) 0.0442(6) 0.0061(6) -0.0231(5) -0.0261(6)
N1 0.0222(13) 0.0293(14) 0.0232(13) -0.0004(11) -0.0055(11) -0.0006(11)
N2 0.0287(14) 0.0258(14) 0.0199(13) -0.0013(11) -0.0045(11) 0.0007(11)
N3 0.0263(14) 0.0224(14) 0.0223(13) 0.0004(11) -0.0052(11) 0.0014(11)
N4 0.0223(13) 0.0236(13) 0.0187(13) -0.0003(11) -0.0043(10) -0.0008(11)
N5 0.0244(13) 0.0276(14) 0.0229(14) -0.0017(11) -0.0034(11) -0.0046(11)
N6 0.0240(13) 0.0278(14) 0.0219(13) -0.0011(11) -0.0011(11) -0.0031(11)
N7 0.0274(15) 0.0318(15) 0.0283(15) 0.0038(12) -0.0033(12) -0.0034(12)
N8 0.0400(16) 0.0274(15) 0.0249(14) 0.0007(12) -0.0040(13) -0.0036(13)
C1 0.0237(18) 0.073(3) 0.048(2) 0.006(2) -0.0042(17) -0.0026(19)
C2 0.0234(17) 0.0358(19) 0.0356(19) -0.0033(16) 0.0010(15) -0.0017(14)
C3 0.0350(19) 0.038(2) 0.0347(19) 0.0006(16) 0.0084(16) -0.0078(16)
C4 0.041(2) 0.0288(18) 0.0256(17) 0.0014(14) 0.0035(15) -0.0027(15)
C5 0.063(3) 0.052(2) 0.032(2) 0.0149(18) 0.0005(19) 0.000(2)
C6 0.0280(17) 0.0256(16) 0.0268(17) -0.0083(14) -0.0076(14) 0.0024(13)
C7 0.055(2) 0.0281(19) 0.050(2) 0.0064(17) -0.0154(19) 0.0051(17)
C8 0.0296(17) 0.0258(17) 0.0307(18) 0.0017(14) -0.0026(14) 0.0011(14)
C9 0.0355(19) 0.0252(17) 0.0332(18) -0.0066(15) -0.0012(15) -0.0011(15)
C10 0.0270(16) 0.0287(17) 0.0219(16) -0.0065(13) 0.0007(13) -0.0044(14)
C11 0.042(2) 0.0344(19) 0.0277(18) -0.0059(15) -0.0088(16) -0.0067(16)
C12 0.0240(16) 0.0249(16) 0.0230(16) 0.0007(13) 0.0021(13) -0.0011(13)
C13 0.038(2) 0.036(2) 0.043(2) -0.0115(17) -0.0019(17) -0.0055(16)
C14 0.0260(17) 0.0291(18) 0.0320(18) -0.0012(14) 0.0034(14) -0.0035(14)
C15 0.0364(19) 0.0249(17) 0.0354(19) 0.0006(15) 0.0019(16) 0.0055(15)
C16 0.0268(17) 0.0346(18) 0.0243(17) 0.0018(14) 0.0025(14) 0.0054(14)
C17 0.041(2) 0.047(2) 0.0292(19) -0.0038(17) -0.0078(16) 0.0142(17)
C18 0.0263(17) 0.0293(17) 0.0290(17) -0.0026(14) 0.0035(14) -0.0045(14)
C19 0.0267(19) 0.058(3) 0.059(3) 0.009(2) 0.0016(18) 0.0049(18)
C20 0.0347(19) 0.0317(19) 0.039(2) 0.0092(16) 0.0035(16) 0.0036(15)
C21 0.052(2) 0.043(2) 0.045(2) 0.0046(18) 0.015(2) 0.0112(19)
C22 0.066(3) 0.0290(19) 0.0303(19) 0.0004(16) 0.0033(19) 0.0063(18)
C23 0.104(4) 0.056(3) 0.041(2) -0.019(2) 0.003(3) 0.005(3)
C24 0.0342(19) 0.0335(19) 0.0339(19) 0.0101(15) -0.0094(15) -0.0078(15)

loop_
_atom_type_symbol
_atom_type_description
_atom_type_scat_dispersion_real
_atom_type_scat_dispersion_imag
_atom_type_scat_source
C C 0.0033 0.0016 'International Tables Vol C Tables 4.2.6.8 and 6.1.1.4'
H H 0.0000 0.0000 'International Tables Vol C Tables 4.2.6.8 and 6.1.1.4'
N N 0.0061 0.0033 'International Tables Vol C Tables 4.2.6.8 and 6.1.1.4'
S S 0.1246 0.1234 'International Tables Vol C Tables 4.2.6.8 and 6.1.1.4'
Zn Zn 0.2839 1.4301 'International Tables Vol C Tables 4.2.6.8 and 6.1.1.4'

loop_
_geom_angle_atom_site_label_1
_geom_angle_atom_site_label_2
_geom_angle_atom_site_label_3
_geom_angle
N1 Zn1 N3 106.00(10)
N1 Zn1 S3 121.30(8)
N3 Zn1 S3 85.22(7)
N1 Zn1 S1 84.95(8)
N3 Zn1 S1 119.98(8)
S3 Zn1 S1 138.74(4)
N5 Zn2 N7 105.19(11)
N5 Zn2 S7 122.91(8)
N7 Zn2 S7 85.31(8)
N5 Zn2 S5 85.94(8)
N7 Zn2 S5 121.81(8)
S7 Zn2 S5 135.59(4)
C6 S1 Zn1 99.60(11)
C12 S3 Zn1 99.74(11)
C18 S5 Zn2 99.13(11)
C24 S7 Zn2 99.59(12)
C2 N1 N2 107.2(3)
C2 N1 Zn1 134.6(2)
N2 N1 Zn1 117.60(19)
N1 N2 C4 109.0(2)
N1 N2 C6 118.9(2)
C4 N2 C6 131.9(3)
C8 N3 N4 106.8(2)
C8 N3 Zn1 135.8(2)
N4 N3 Zn1 117.09(18)
C10 N4 N3 108.9(2)
C10 N4 C12 131.8(3)
N3 N4 C12 119.3(2)
C14 N5 N6 106.8(3)
C14 N5 Zn2 134.8(2)
N6 N5 Zn2 117.33(19)
N5 N6 C16 109.2(2)
N5 N6 C18 119.3(2)
C16 N6 C18 131.5(3)
C20 N7 N8 107.4(3)
C20 N7 Zn2 134.3(2)
N8 N7 Zn2 117.6(2)
N7 N8 C22 108.8(3)
N7 N8 C24 118.6(3)
C22 N8 C24 132.5(3)
C2 C1 H1A 109.5
C2 C1 H1B 109.5
H1A C1 H1B 109.5
C2 C1 H1C 109.5
H1A C1 H1C 109.5
H1B C1 H1C 109.5
N1 C2 C3 109.6(3)
N1 C2 C1 120.8(3)
C3 C2 C1 129.6(3)
C4 C3 C2 107.7(3)
C4 C3 H3 126.2
C2 C3 H3 126.2
C3 C4 N2 106.5(3)
C3 C4 C5 127.8(3)
N2 C4 C5 125.7(3)
C4 C5 H5A 109.5
C4 C5 H5B 109.5
H5A C5 H5B 109.5
C4 C5 H5C 109.5
H5A C5 H5C 109.5
H5B C5 H5C 109.5
N2 C6 S2 121.5(2)
N2 C6 S1 117.6(2)
S2 C6 S1 120.9(2)
C8 C7 H7A 109.5
C8 C7 H7B 109.5
H7A C7 H7B 109.5
C8 C7 H7C 109.5
H7A C7 H7C 109.5
H7B C7 H7C 109.5
N3 C8 C9 110.0(3)
N3 C8 C7 121.3(3)
C9 C8 C7 128.6(3)
C10 C9 C8 107.4(3)
C10 C9 H9 126.3
C8 C9 H9 126.3
C9 C10 N4 106.9(3)
C9 C10 C11 125.9(3)
N4 C10 C11 127.2(3)
C10 C11 H11A 109.5
C10 C11 H11B 109.5
H11A C11 H11B 109.5
C10 C11 H11C 109.5
H11A C11 H11C 109.5
H11B C11 H11C 109.5
N4 C12 S4 121.1(2)
N4 C12 S3 118.1(2)
S4 C12 S3 120.80(18)
C14 C13 H13A 109.5
C14 C13 H13B 109.5
H13A C13 H13B 109.5
C14 C13 H13C 109.5
H13A C13 H13C 109.5
H13B C13 H13C 109.5
N5 C14 C15 110.2(3)
N5 C14 C13 121.0(3)
C15 C14 C13 128.8(3)
C16 C15 C14 107.2(3)
C16 C15 H15 126.4
C14 C15 H15 126.4
C15 C16 N6 106.6(3)
C15 C16 C17 126.3(3)
N6 C16 C17 127.1(3)
C16 C17 H17A 109.5
C16 C17 H17B 109.5
H17A C17 H17B 109.5
C16 C17 H17C 109.5
H17A C17 H17C 109.5
H17B C17 H17C 109.5
N6 C18 S6 120.8(2)
N6 C18 S5 117.7(2)
S6 C18 S5 121.4(2)
C20 C19 H19A 109.5
C20 C19 H19B 109.5
H19A C19 H19B 109.5
C20 C19 H19C 109.5
H19A C19 H19C 109.5
H19B C19 H19C 109.5
N7 C20 C21 109.2(3)
N7 C20 C19 120.5(3)
C21 C20 C19 130.3(3)
C22 C21 C20 107.6(3)
C22 C21 H21 126.2
C20 C21 H21 126.2
C21 C22 N8 107.0(3)
C21 C22 C23 127.2(4)
N8 C22 C23 125.8(4)
C22 C23 H23A 109.5
C22 C23 H23B 109.5
H23A C23 H23B 109.5
C22 C23 H23C 109.5
H23A C23 H23C 109.5
H23B C23 H23C 109.5
N8 C24 S8 121.5(3)
N8 C24 S7 117.8(2)
S8 C24 S7 120.7(2)

loop_
_geom_bond_atom_site_label_1
_geom_bond_atom_site_label_2
_geom_bond_distance
Zn1 N1 2.021(3)
Zn1 N3 2.039(3)
Zn1 S3 2.2652(10)
Zn1 S1 2.2685(11)
Zn2 N5 2.012(3)
Zn2 N7 2.024(3)
Zn2 S7 2.2603(12)
Zn2 S5 2.2689(11)
S1 C6 1.721(3)
S2 C6 1.644(3)
S3 C12 1.720(3)
S4 C12 1.647(3)
S5 C18 1.724(3)
S6 C18 1.640(3)
S7 C24 1.722(4)
S8 C24 1.635(3)
N1 C2 1.326(4)
N1 N2 1.377(3)
N2 C4 1.391(4)
N2 C6 1.419(4)
N3 C8 1.320(4)
N3 N4 1.386(3)
N4 C10 1.387(4)
N4 C12 1.414(4)
N5 C14 1.321(4)
N5 N6 1.382(3)
N6 C16 1.384(4)
N6 C18 1.422(4)
N7 C20 1.327(4)
N7 N8 1.380(4)
N8 C22 1.378(5)
N8 C24 1.425(4)
C1 C2 1.486(5)
C1 H1A 0.9800
C1 H1B 0.9800
C1 H1C 0.9800
C2 C3 1.395(5)
C3 C4 1.358(5)
C3 H3 0.9500
C4 C5 1.488(5)
C5 H5A 0.9800
C5 H5B 0.9800
C5 H5C 0.9800
C7 C8 1.494(5)
C7 H7A 0.9800
C7 H7B 0.9800
C7 H7C 0.9800
C8 C9 1.399(4)
C9 C10 1.351(5)
C9 H9 0.9500
C10 C11 1.490(4)
C11 H11A 0.9800
C11 H11B 0.9800
C11 H11C 0.9800
C13 C14 1.494(4)
C13 H13A 0.9800
C13 H13B 0.9800
C13 H13C 0.9800
C14 C15 1.395(5)
C15 C16 1.364(5)
C15 H15 0.9500
C16 C17 1.491(5)
C17 H17A 0.9800
C17 H17B 0.9800
C17 H17C 0.9800
C19 C20 1.489(5)
C19 H19A 0.9800
C19 H19B 0.9800
C19 H19C 0.9800
C20 C21 1.397(5)
C21 C22 1.357(6)
C21 H21 0.9500
C22 C23 1.497(5)
C23 H23A 0.9800
C23 H23B 0.9800
C23 H23C 0.9800
